data_4348868
loop_
_publ_author_name
'Mastropietro, Teresa F.'
'Marino, Nadia'
'Munno, Giovanni De'
'Lloret, Francesc'
'Julve, Miguel'
'Pardo, Emilio'
'Armentano, Donatella'

_publ_section_title
;
 Selective Guest Inclusion in Oxalate-Based Iron(III) Magnetic
 Coordination Polymers.
;
_journal_issue 21
_journal_name_full 'Inorganic chemistry'
_journal_page_first 11160
_journal_page_last 11169
_journal_paper_doi 10.1021/acs.inorgchem.6b01769
_journal_volume 55
_journal_year 2016
_chemical_formula_sum 'C5 H13 Cl2 Fe2 N O12'
_chemical_formula_weight 461.76
_space_group_crystal_system orthorhombic
_space_group_IT_number 43
_space_group_name_Hall 'F 2 -2d'
_space_group_name_H-M_alt 'F d d 2'
_audit_creation_method SHELXL-2013
_cell_angle_alpha 90
_cell_angle_beta 90
_cell_angle_gamma 90
_cell_formula_units_Z 8
_cell_length_a 14.914(4)
_cell_length_b 23.507(8)
_cell_length_c 9.261(4)
_cell_measurement_reflns_used 5359
_cell_measurement_temperature 100(2)
_cell_measurement_theta_max 31.4
_cell_measurement_theta_min 2.7
_cell_volume 3247(2)
_computing_cell_refinement 'Bruker APEX'
_computing_data_collection 'Bruker APEX'
_computing_data_reduction 'Bruker SAINT'
_computing_molecular_graphics 'Bruker SHELXTL'
_computing_publication_material 'Bruker SHELXTL'
_computing_structure_refinement 'SHELXL-2013 (Sheldrick, 2013)'
_computing_structure_solution 'SHELXS-2013 (Sheldrick, 2013)'
_diffrn_ambient_temperature 100(2)
_diffrn_measured_fraction_theta_full 1.000
_diffrn_measured_fraction_theta_max 0.930
_diffrn_measurement_device_type 'CCD area detector'
_diffrn_measurement_method 'phi and omega scans'
_diffrn_radiation_type MoK\a
_diffrn_radiation_wavelength 0.71073
_diffrn_reflns_av_R_equivalents 0.0615
_diffrn_reflns_av_unetI/netI 0.0330
_diffrn_reflns_Laue_measured_fraction_full 1.000
_diffrn_reflns_Laue_measured_fraction_max 0.930
_diffrn_reflns_limit_h_max 20
_diffrn_reflns_limit_h_min -21
_diffrn_reflns_limit_k_max 34
_diffrn_reflns_limit_k_min -30
_diffrn_reflns_limit_l_max 12
_diffrn_reflns_limit_l_min -13
_diffrn_reflns_number 13046
_diffrn_reflns_point_group_measured_fraction_full 0.999
_diffrn_reflns_point_group_measured_fraction_max 0.895
_diffrn_reflns_theta_full 25.242
_diffrn_reflns_theta_max 31.708
_diffrn_reflns_theta_min 2.730
_diffrn_source 'fine-focus sealed tube'
_exptl_absorpt_coefficient_mu 2.171
_exptl_absorpt_correction_T_max 0.679
_exptl_absorpt_correction_T_min 0.589
_exptl_absorpt_correction_type multi-scan
_exptl_absorpt_process_details sadabs
_exptl_crystal_colour red
_exptl_crystal_density_diffrn 1.889
_exptl_crystal_description prism
_exptl_crystal_F_000 1856
_exptl_crystal_size_max 0.12
_exptl_crystal_size_mid 0.10
_exptl_crystal_size_min 0.10
_refine_diff_density_max 0.668
_refine_diff_density_min -0.508
_refine_diff_density_rms 0.116
_refine_ls_abs_structure_details
;
 Refined as an inversion twin.
;
_refine_ls_abs_structure_Flack 0.51(3)
_refine_ls_extinction_coef 0.0006(3)
_refine_ls_extinction_expression Fc^*^=kFc[1+0.001xFc^2^\l^3^/sin(2\q)]^-1/4^
_refine_ls_extinction_method SHELXL
_refine_ls_goodness_of_fit_ref 1.006
_refine_ls_hydrogen_treatment undef
_refine_ls_matrix_type full
_refine_ls_number_parameters 96
_refine_ls_number_reflns 2462
_refine_ls_number_restraints 1
_refine_ls_restrained_S_all 1.005
_refine_ls_R_factor_all 0.0417
_refine_ls_R_factor_gt 0.0382
_refine_ls_shift/su_max 0.010
_refine_ls_shift/su_mean 0.001
_refine_ls_structure_factor_coef Fsqd
_refine_ls_weighting_details 'w=1/[\s^2^(Fo^2^)+(0.0794P)^2^+4.8024P] where P=(Fo^2^+2Fc^2^)/3'
_refine_ls_weighting_scheme calc
_refine_ls_wR_factor_gt 0.1048
_refine_ls_wR_factor_ref 0.1144
_reflns_Friedel_coverage 0.825
_reflns_Friedel_fraction_full 0.997
_reflns_Friedel_fraction_max 0.855
_reflns_number_gt 2299
_reflns_number_total 2462
_reflns_threshold_expression 'I > 2\s(I)'
_cod_data_source_file ic6b01769_si_005.cif
_cod_data_source_block 4
_cod_database_code 4348868
_shelx_space_group_comment
;
The symmetry employed for this shelxl refinement is uniquely defined
by the following loop, which should always be used as a source of
symmetry information in preference to the above space-group names.
They are only intended as comments.
;
_shelxl_version_number 2013-4

loop_
_space_group_symop_operation_xyz
'x, y, z'
'-x, -y, z'
'x+1/4, -y+1/4, z+1/4'
'-x+1/4, y+1/4, z+1/4'
'x, y+1/2, z+1/2'
'-x, -y+1/2, z+1/2'
'x+1/4, -y+3/4, z+3/4'
'-x+1/4, y+3/4, z+3/4'
'x+1/2, y, z+1/2'
'-x+1/2, -y, z+1/2'
'x+3/4, -y+1/4, z+3/4'
'-x+3/4, y+1/4, z+3/4'
'x+1/2, y+1/2, z'
'-x+1/2, -y+1/2, z'
'x+3/4, -y+3/4, z+1/4'
'-x+3/4, y+3/4, z+1/4'

loop_
_atom_site_label
_atom_site_type_symbol
_atom_site_fract_x
_atom_site_fract_y
_atom_site_fract_z
_atom_site_U_iso_or_equiv
_atom_site_adp_type
_atom_site_occupancy
_atom_site_site_symmetry_order
_atom_site_calc_flag
_atom_site_refinement_flags_posn
_atom_site_refinement_flags_adp
_atom_site_refinement_flags_occupancy
Fe1 Fe 0.07694(4) 0.44385(2) 0.55071(5) 0.0315(2) Uani 1 1 d . . .
Cl1 Cl 0.18137(10) 0.50420(7) 0.6446(2) 0.0610(5) Uani 1 1 d . . .
O3 O -0.0169(2) 0.37976(14) 0.4956(4) 0.0356(6) Uani 1 1 d . . .
O2 O 0.0170(2) 0.43018(14) 0.7459(4) 0.0347(6) Uani 1 1 d . . .
O4 O 0.1626(2) 0.37404(15) 0.6029(4) 0.0362(7) Uani 1 1 d . . .
O5 O 0.1332(2) 0.42720(14) 0.3533(4) 0.0362(7) Uani 1 1 d . . .
O1 O 0.0000 0.5000 0.4703(6) 0.0479(13) Uani 1 2 d S T P
C1 C -0.0601(3) 0.36218(17) 0.6028(5) 0.0295(7) Uani 1 1 d . . .
C2 C -0.0427(3) 0.39225(17) 0.7471(5) 0.0290(7) Uani 1 1 d . . .
O1W O 0.1039(12) 0.5512(6) 0.240(2) 0.100(4) Uiso 0.5 1 d . . P
O2W O 0.0553(15) 0.6614(10) 0.186(3) 0.260(10) Uiso 1 1 d . . .
N2 N 0.097(4) 0.489(2) 0.046(8) 0.25(2) Uiso 0.5 1 d . . P
C4 C 0.013(4) 0.472(2) 0.046(8) 0.193(18) Uiso 0.5 1 d . . P

loop_
_atom_site_aniso_label
_atom_site_aniso_U_11
_atom_site_aniso_U_22
_atom_site_aniso_U_33
_atom_site_aniso_U_23
_atom_site_aniso_U_13
_atom_site_aniso_U_12
Fe1 0.0277(3) 0.0272(3) 0.0394(3) 0.0012(2) 0.0047(2) 0.0001(2)
Cl1 0.0436(7) 0.0457(7) 0.0937(12) -0.0139(8) 0.0027(7) -0.0142(5)
O3 0.0348(15) 0.0357(15) 0.0362(14) -0.0037(12) 0.0057(12) -0.0031(12)
O2 0.0319(15) 0.0344(14) 0.0377(14) -0.0038(13) 0.0014(12) -0.0069(12)
O4 0.0374(16) 0.0352(15) 0.0359(16) 0.0031(12) 0.0033(13) 0.0054(12)
O5 0.0334(16) 0.0350(15) 0.0403(16) 0.0098(12) 0.0075(13) 0.0085(12)
O1 0.060(3) 0.038(2) 0.046(3) 0.000 0.000 0.025(2)
C1 0.0267(16) 0.0274(17) 0.0345(18) -0.0046(14) 0.0014(15) 0.0028(14)
C2 0.0243(16) 0.0282(17) 0.0346(18) -0.0038(14) -0.0001(14) 0.0011(13)

loop_
_atom_type_symbol
_atom_type_description
_atom_type_scat_dispersion_real
_atom_type_scat_dispersion_imag
_atom_type_scat_source
C C 0.0033 0.0016 'International Tables Vol C Tables 4.2.6.8 and 6.1.1.4'
H H 0.0000 0.0000 'International Tables Vol C Tables 4.2.6.8 and 6.1.1.4'
N N 0.0061 0.0033 'International Tables Vol C Tables 4.2.6.8 and 6.1.1.4'
O O 0.0106 0.0060 'International Tables Vol C Tables 4.2.6.8 and 6.1.1.4'
Cl Cl 0.1484 0.1585 'International Tables Vol C Tables 4.2.6.8 and 6.1.1.4'
Fe Fe 0.3463 0.8444 'International Tables Vol C Tables 4.2.6.8 and 6.1.1.4'

loop_
_geom_angle_atom_site_label_1
_geom_angle_atom_site_label_2
_geom_angle_atom_site_label_3
_geom_angle
_geom_angle_site_symmetry_1
_geom_angle_site_symmetry_3
O1 Fe1 O2 101.06(16) . .
O1 Fe1 O5 91.76(16) . .
O2 Fe1 O5 159.87(11) . .
O1 Fe1 O3 90.06(10) . .
O2 Fe1 O3 79.15(12) . .
O5 Fe1 O3 85.44(13) . .
O1 Fe1 O4 169.64(16) . .
O2 Fe1 O4 86.55(12) . .
O5 Fe1 O4 79.08(12) . .
O3 Fe1 O4 84.44(13) . .
O1 Fe1 Cl1 97.45(8) . .
O2 Fe1 Cl1 93.36(10) . .
O5 Fe1 Cl1 100.35(11) . .
O3 Fe1 Cl1 170.32(11) . .
O4 Fe1 Cl1 89.03(11) . .
C1 O3 Fe1 112.6(3) . .
C2 O2 Fe1 115.4(3) . .
C2 O4 Fe1 112.2(3) 7_554 .
C1 O5 Fe1 114.9(3) 7_554 .
Fe1 O1 Fe1 133.9(3) 2_565 .
O3 C1 O5 126.4(4) . 15_455
O3 C1 C2 116.9(3) . .
O5 C1 C2 116.8(3) 15_455 .
O4 C2 O2 127.1(4) 15_455 .
O4 C2 C1 117.0(3) 15_455 .
O2 C2 C1 115.9(3) . .
C4 N2 C4 46(4) . 2_565
N2 C4 C4 90(5) . 2_565
N2 C4 N2 134(4) . 2_565
C4 C4 N2 44(3) 2_565 2_565

loop_
_geom_bond_atom_site_label_1
_geom_bond_atom_site_label_2
_geom_bond_distance
_geom_bond_site_symmetry_2
Fe1 O1 1.901(2) .
Fe1 O2 2.043(3) .
Fe1 O5 2.049(3) .
Fe1 O3 2.119(3) .
Fe1 O4 2.136(3) .
Fe1 Cl1 2.2793(14) .
O3 C1 1.252(5) .
O2 C2 1.261(5) .
O4 C2 1.245(5) 7_554
O5 C1 1.254(5) 7_554
O1 Fe1 1.901(2) 2_565
C1 O5 1.254(5) 15_455
C1 C2 1.535(5) .
C2 O4 1.245(5) 15_455
N2 C4 1.31(6) .
N2 C4 1.88(7) 2_565
C4 C4 1.36(8) 2_565
C4 N2 1.88(7) 2_565
